data_4313094
loop_
_publ_author_name
'Wenjian Zhang'
'Xintao Wu'
'Biao Wu'
'Shuyan Yu'
'Gabriella Santoni'
'Dieter Rehder'

_publ_contact_author_address
; 
Institute of Inorganic and Applied Chemistry 
Martin-Luther-King-Platz 6 
20146 Hamburg 
Germany 
;
_publ_contact_author_email rehder@xray.chemie.uni-hamburg.de
_publ_contact_author_fax +49-40-42838-2893
_publ_contact_author_name 'Professor Dieter Rehder'
_publ_contact_author_phone +49-40-42838-6087
_publ_section_title
;
 Double-Stranded W/Ag/S Chain Structure Generated from
 [syn-{WO(NCS)2}2(\m-S)2] Building Blocks
;
_journal_name_full 'Inorganic Chemistry'
_journal_page_first 1130
_journal_page_last 1134
_journal_paper_doi 10.1021/ic020510p
_journal_volume 42
_journal_year 2003
_chemical_formula_sum 'C38 H80 N10 O2 S8 W2'
_chemical_formula_weight 1333.30
_chemical_name_systematic
; 
? 
;
_space_group_IT_number 33
_symmetry_cell_setting orthorhombic
_symmetry_space_group_name_Hall 'P 2c -2n'
_symmetry_space_group_name_H-M 'P n a 21'
_atom_sites_solution_hydrogens geom
_atom_sites_solution_primary direct
_atom_sites_solution_secondary difmap
_audit_creation_method SHELXL-97
_cell_angle_alpha 90.00
_cell_angle_beta 90.00
_cell_angle_gamma 90.00
_cell_formula_units_Z 4
_cell_length_a 15.2671(11)
_cell_length_b 18.9237(14)
_cell_length_c 19.2443(14)
_cell_measurement_reflns_used 5140
_cell_measurement_temperature 153(2)
_cell_measurement_theta_max 27.753
_cell_measurement_theta_min 2.669
_cell_volume 5559.9(7)
_computing_cell_refinement 'Bruker SMART'
_computing_data_collection 'Bruker SMART'
_computing_data_reduction 'Bruker SHELXTL'
_computing_molecular_graphics
; 
ASp 
Copyright, 
Chen, Jiutong, 
Fujian Institute 
;
_computing_publication_material 'Bruker SHELXTL'
_computing_structure_refinement 'SHELXL-97 (Sheldrick, 1997)'
_computing_structure_solution 'SHELXS-97 (Sheldrick, 1990)'
_diffrn_ambient_temperature 153(2)
_diffrn_measured_fraction_theta_full 0.998
_diffrn_measured_fraction_theta_max 0.998
_diffrn_measurement_device_type 'CCD area detector'
_diffrn_measurement_method 'phi and omega scans'
_diffrn_radiation_monochromator graphite
_diffrn_radiation_source 'fine-focus sealed tube'
_diffrn_radiation_type MoK\a
_diffrn_radiation_wavelength 0.71073
_diffrn_reflns_av_R_equivalents 0.0420
_diffrn_reflns_av_sigmaI/netI 0.0534
_diffrn_reflns_limit_h_max 17
_diffrn_reflns_limit_h_min -18
_diffrn_reflns_limit_k_max 22
_diffrn_reflns_limit_k_min -22
_diffrn_reflns_limit_l_max 22
_diffrn_reflns_limit_l_min -20
_diffrn_reflns_number 26995
_diffrn_reflns_theta_full 25.00
_diffrn_reflns_theta_max 25.00
_diffrn_reflns_theta_min 2.01
_exptl_absorpt_coefficient_mu 4.475
_exptl_absorpt_correction_T_max 1.000
_exptl_absorpt_correction_T_min 0.793
_exptl_absorpt_correction_type multi-scan
_exptl_absorpt_process_details 'Bruker sadabs'
_exptl_crystal_colour red
_exptl_crystal_density_diffrn 1.593
_exptl_crystal_density_method 'not measured'
_exptl_crystal_description block
_exptl_crystal_F_000 2680
_exptl_crystal_size_max 0.18
_exptl_crystal_size_mid 0.15
_exptl_crystal_size_min 0.12
_refine_diff_density_max 1.357
_refine_diff_density_min -1.028
_refine_diff_density_rms 0.142
_refine_ls_abs_structure_details 'Flack H D (1983), Acta Cryst. A39, 876-881'
_refine_ls_abs_structure_Flack 0.00
_refine_ls_extinction_method none
_refine_ls_goodness_of_fit_ref 1.011
_refine_ls_hydrogen_treatment constr
_refine_ls_matrix_type full
_refine_ls_number_parameters 355
_refine_ls_number_reflns 9232
_refine_ls_number_restraints 13
_refine_ls_restrained_S_all 1.011
_refine_ls_R_factor_all 0.0433
_refine_ls_R_factor_gt 0.0393
_refine_ls_shift/su_max 0.002
_refine_ls_shift/su_mean 0.000
_refine_ls_structure_factor_coef Fsqd
_refine_ls_weighting_details 'calc w=1/[\s^2^(Fo^2^)+(0.0584P)^2^+0.0000P] where P=(Fo^2^+2Fc^2^)/3'
_refine_ls_weighting_scheme calc
_refine_ls_wR_factor_gt 0.0969
_refine_ls_wR_factor_ref 0.0985
_reflns_number_gt 8395
_reflns_number_total 9232
_reflns_threshold_expression >2sigma(I)
_cod_data_source_file ic020510p_1.cif
_cod_data_source_block 1
_cod_depositor_comments
;
The following automatic conversions were performed:

'_symmetry_cell_setting' value 'Orthorhombic' changed to
'orthorhombic' according to the built-in table from CIF Core
dictionary named 'cif_core.dic' version 2.4.1 from 2010-06-29.

Automatic conversion script
Id: cif_fix_values 1646 2011-03-28 12:23:43Z adriana 
;
_cod_database_code 4313094

loop_
_symmetry_equiv_pos_as_xyz
'x, y, z'
'-x, -y, z+1/2'
'x+1/2, -y+1/2, z'
'-x+1/2, y+1/2, z+1/2'

loop_
_atom_site_label
_atom_site_type_symbol
_atom_site_fract_x
_atom_site_fract_y
_atom_site_fract_z
_atom_site_U_iso_or_equiv
_atom_site_adp_type
_atom_site_occupancy
_atom_site_symmetry_multiplicity
_atom_site_calc_flag
_atom_site_refinement_flags
_atom_site_disorder_assembly
_atom_site_disorder_group
W1 W 0.63639(2) 0.514119(18) 0.35847(2) 0.02261(9) Uani 1 1 d . . .
W2 W 0.79385(2) 0.441486(17) 0.32642(2) 0.02355(10) Uani 1 1 d . . .
S1 S 0.65559(15) 0.42383(13) 0.27747(13) 0.0271(5) Uani 1 1 d . . .
S2 S 0.77911(15) 0.55025(12) 0.38071(13) 0.0266(5) Uani 1 1 d . . .
S11 S 0.59506(18) 0.74907(14) 0.45747(16) 0.0400(6) Uani 1 1 d . . .
S12 S 0.33069(18) 0.48451(17) 0.28466(17) 0.0497(8) Uani 1 1 d . . .
S13 S 0.61905(18) 0.68643(14) 0.15680(14) 0.0361(6) Uani 1 1 d . . .
S21 S 1.10833(16) 0.49562(13) 0.34598(17) 0.0413(8) Uani 1 1 d . . .
S22 S 0.8320(3) 0.2686(2) 0.14184(19) 0.0686(10) Uani 1 1 d . . .
S23 S 0.88013(18) 0.57602(15) 0.10883(14) 0.0359(6) Uani 1 1 d . . .
O1 O 0.6108(5) 0.4687(4) 0.4313(4) 0.0371(17) Uani 1 1 d . . .
O2 O 0.7942(4) 0.3841(4) 0.3944(4) 0.0319(16) Uani 1 1 d . . .
N11 N 0.5991(5) 0.6130(4) 0.4038(4) 0.0278(19) Uani 1 1 d . . .
N12 N 0.5027(5) 0.5115(4) 0.3241(5) 0.0339(19) Uani 1 1 d . . .
N13 N 0.6365(6) 0.5901(4) 0.2659(5) 0.031(2) Uani 1 1 d . . .
N21 N 0.9325(5) 0.4567(4) 0.3362(5) 0.034(2) Uani 1 1 d . . .
N22 N 0.8306(6) 0.3609(4) 0.2540(5) 0.034(2) Uani 1 1 d . . .
N23 N 0.8272(5) 0.5036(4) 0.2284(4) 0.0268(18) Uani 1 1 d . . .
C11 C 0.5983(6) 0.6693(6) 0.4257(5) 0.030(2) Uani 1 1 d . . .
C12 C 0.4308(6) 0.4993(5) 0.3065(5) 0.030(2) Uani 1 1 d . . .
C13 C 0.6301(6) 0.6301(5) 0.2207(5) 0.026(2) Uani 1 1 d . . .
C21 C 1.0067(6) 0.4745(5) 0.3403(5) 0.034(3) Uani 1 1 d . . .
C22 C 0.8317(7) 0.3216(6) 0.2081(6) 0.039(3) Uani 1 1 d . . .
C23 C 0.8489(6) 0.5344(5) 0.1793(5) 0.027(2) Uani 1 1 d . . .
N1 N 0.8521(5) 0.7620(4) 0.2880(4) 0.0263(18) Uiso 1 1 d . . .
N2 N 0.5697(6) 0.2405(4) 0.4094(5) 0.037(2) Uiso 1 1 d . . .
N3 N 0.6140(5) 0.4573(4) 0.0510(5) 0.0316(19) Uiso 1 1 d . . .
C111 C 0.8882(5) 0.7834(4) 0.3575(5) 0.0270(19) Uiso 1 1 d . . .
H11A H 0.8711 0.8330 0.3667 0.032 Uiso 1 1 calc R . .
H11B H 0.9529 0.7816 0.3553 0.032 Uiso 1 1 calc R . .
C112 C 0.8583(7) 0.7386(5) 0.4176(6) 0.033(2) Uiso 1 1 d . . .
H11C H 0.8855 0.7557 0.4605 0.050 Uiso 1 1 calc R . .
H11D H 0.8755 0.6894 0.4096 0.050 Uiso 1 1 calc R . .
H11E H 0.7945 0.7415 0.4218 0.050 Uiso 1 1 calc R . .
C121 C 0.7528(7) 0.7666(5) 0.2882(6) 0.038(2) Uiso 1 1 d . . .
H12A H 0.7308 0.7523 0.2419 0.045 Uiso 1 1 calc R . .
H12B H 0.7296 0.7325 0.3226 0.045 Uiso 1 1 calc R . .
C122 C 0.7181(7) 0.8385(6) 0.3049(6) 0.048(3) Uiso 1 1 d . . .
H12C H 0.6540 0.8374 0.3046 0.072 Uiso 1 1 calc R . .
H12D H 0.7389 0.8724 0.2700 0.072 Uiso 1 1 calc R . .
H12E H 0.7388 0.8529 0.3510 0.072 Uiso 1 1 calc R . .
C131 C 0.8901(7) 0.8131(5) 0.2342(5) 0.034(2) Uiso 1 1 d . . .
H13A H 0.8706 0.8616 0.2458 0.041 Uiso 1 1 calc R . .
H13B H 0.9548 0.8122 0.2379 0.041 Uiso 1 1 calc R . .
C132 C 0.8652(7) 0.7977(6) 0.1606(6) 0.047(3) Uiso 1 1 d . . .
H13C H 0.8918 0.8330 0.1299 0.070 Uiso 1 1 calc R . .
H13D H 0.8013 0.7996 0.1560 0.070 Uiso 1 1 calc R . .
H13E H 0.8861 0.7505 0.1478 0.070 Uiso 1 1 calc R . .
C141 C 0.8756(6) 0.6864(5) 0.2700(5) 0.030(2) Uiso 1 1 d . . .
H14A H 0.8439 0.6547 0.3023 0.036 Uiso 1 1 calc R . .
H14B H 0.8536 0.6764 0.2226 0.036 Uiso 1 1 calc R . .
C142 C 0.9709(7) 0.6673(6) 0.2723(6) 0.047(3) Uiso 1 1 d . . .
H14C H 0.9781 0.6173 0.2602 0.070 Uiso 1 1 calc R . .
H14D H 0.9937 0.6756 0.3192 0.070 Uiso 1 1 calc R . .
H14E H 1.0033 0.6965 0.2389 0.070 Uiso 1 1 calc R . .
C211 C 0.6373(7) 0.2726(7) 0.4548(7) 0.048(3) Uiso 1 1 d . . .
H21A H 0.6063 0.2980 0.4925 0.058 Uiso 1 1 calc R . .
H21B H 0.6684 0.3087 0.4269 0.058 Uiso 1 1 calc R . .
C212 C 0.7057(10) 0.2270(8) 0.4884(9) 0.077(5) Uiso 1 1 d . . .
H21C H 0.7440 0.2563 0.5173 0.116 Uiso 1 1 calc R . .
H21D H 0.7405 0.2035 0.4524 0.116 Uiso 1 1 calc R . .
H21E H 0.6771 0.1912 0.5175 0.116 Uiso 1 1 calc R . .
C221 C 0.5122(8) 0.1897(6) 0.4500(6) 0.049(3) Uiso 1 1 d . . .
H22A H 0.4695 0.1682 0.4176 0.059 Uiso 1 1 calc R . .
H22B H 0.5495 0.1511 0.4683 0.059 Uiso 1 1 calc R . .
C222 C 0.4628(8) 0.2217(7) 0.5094(7) 0.054(3) Uiso 1 1 d . . .
H22C H 0.4279 0.1851 0.5325 0.082 Uiso 1 1 calc R . .
H22D H 0.4239 0.2589 0.4920 0.082 Uiso 1 1 calc R . .
H22E H 0.5043 0.2421 0.5428 0.082 Uiso 1 1 calc R . .
C231 C 0.6120(8) 0.1954(6) 0.3525(7) 0.060(3) Uiso 1 1 d . . .
H23A H 0.6414 0.1545 0.3747 0.072 Uiso 1 1 calc R . .
H23B H 0.5652 0.1766 0.3221 0.072 Uiso 1 1 calc R . .
C232 C 0.6784(8) 0.2340(7) 0.3077(7) 0.059(3) Uiso 1 1 d . . .
H23C H 0.7015 0.2016 0.2724 0.089 Uiso 1 1 calc R . .
H23D H 0.7266 0.2510 0.3370 0.089 Uiso 1 1 calc R . .
H23E H 0.6501 0.2742 0.2849 0.089 Uiso 1 1 calc R . .
C241 C 0.5186(8) 0.3003(6) 0.3780(6) 0.050(3) Uiso 1 1 d . . .
H24A H 0.4955 0.3302 0.4160 0.060 Uiso 1 1 calc R . .
H24B H 0.5589 0.3296 0.3500 0.060 Uiso 1 1 calc R . .
C242 C 0.4435(9) 0.2777(8) 0.3328(10) 0.085(4) Uiso 1 1 d . . .
H24C H 0.4135 0.3196 0.3146 0.127 Uiso 1 1 calc R . .
H24D H 0.4022 0.2495 0.3603 0.127 Uiso 1 1 calc R . .
H24E H 0.4656 0.2492 0.2941 0.127 Uiso 1 1 calc R . .
C311 C 0.6047(8) 0.4971(6) -0.0153(6) 0.044(3) Uiso 1 1 d . . .
H31A H 0.5416 0.5063 -0.0231 0.052 Uiso 1 1 calc R . .
H31B H 0.6251 0.4663 -0.0536 0.052 Uiso 1 1 calc R . .
C312 C 0.6524(8) 0.5659(6) -0.0201(7) 0.054(3) Uiso 1 1 d . . .
H31C H 0.6411 0.5875 -0.0655 0.081 Uiso 1 1 calc R . .
H31D H 0.7154 0.5576 -0.0147 0.081 Uiso 1 1 calc R . .
H31E H 0.6319 0.5976 0.0167 0.081 Uiso 1 1 calc R . .
C321 C 0.7088(7) 0.4385(6) 0.0645(6) 0.042(3) Uiso 1 1 d . . .
H32A H 0.7117 0.4088 0.1068 0.050 Uiso 1 1 calc R . .
H32B H 0.7416 0.4826 0.0742 0.050 Uiso 1 1 calc R . .
C322 C 0.7547(8) 0.3992(6) 0.0047(6) 0.047(3) Uiso 1 1 d . . .
H32C H 0.8155 0.3893 0.0177 0.070 Uiso 1 1 calc R . .
H32D H 0.7537 0.4286 -0.0372 0.070 Uiso 1 1 calc R . .
H32E H 0.7241 0.3546 -0.0045 0.070 Uiso 1 1 calc R . .
C331 C 0.5598(7) 0.3898(6) 0.0440(6) 0.040(3) Uiso 1 1 d . . .
H33A H 0.4985 0.4035 0.0341 0.048 Uiso 1 1 calc R . .
H33B H 0.5817 0.3632 0.0033 0.048 Uiso 1 1 calc R . .
C332 C 0.5596(9) 0.3420(7) 0.1040(7) 0.062(4) Uiso 1 1 d . . .
H33C H 0.5223 0.3011 0.0940 0.092 Uiso 1 1 calc R . .
H33D H 0.5369 0.3670 0.1448 0.092 Uiso 1 1 calc R . .
H33E H 0.6195 0.3260 0.1134 0.092 Uiso 1 1 calc R . .
C341 C 0.5855(7) 0.5013(5) 0.1122(6) 0.034(2) Uiso 1 1 d . . .
H34A H 0.5988 0.4749 0.1553 0.040 Uiso 1 1 calc R . .
H34B H 0.6208 0.5452 0.1129 0.040 Uiso 1 1 calc R . .
C342 C 0.4900(9) 0.5213(7) 0.1131(8) 0.061(4) Uiso 1 1 d . . .
H34C H 0.4775 0.5495 0.1547 0.091 Uiso 1 1 calc R . .
H34D H 0.4541 0.4784 0.1137 0.091 Uiso 1 1 calc R . .
H34E H 0.4762 0.5490 0.0715 0.091 Uiso 1 1 calc R . .
N4 N 0.8641(5) 0.5532(4) 0.5924(5) 0.043(2) Uiso 1 1 d D . .
C411 C 0.7807(7) 0.5880(7) 0.6180(6) 0.0546(16) Uiso 1 1 d D . .
H41A H 0.7583 0.5603 0.6578 0.065 Uiso 1 1 calc R . .
H41B H 0.7958 0.6356 0.6356 0.065 Uiso 1 1 calc R . .
C412 C 0.7089(8) 0.5955(9) 0.5665(8) 0.079(2) Uiso 1 1 d D . .
H41C H 0.6584 0.6183 0.5887 0.118 Uiso 1 1 calc R . .
H41D H 0.6919 0.5487 0.5494 0.118 Uiso 1 1 calc R . .
H41E H 0.7290 0.6246 0.5275 0.118 Uiso 1 1 calc R . .
C421 C 0.9030(8) 0.5994(7) 0.5359(6) 0.0546(16) Uiso 1 1 d D . .
H42A H 0.8598 0.6034 0.4978 0.065 Uiso 1 1 calc R . .
H42B H 0.9119 0.6474 0.5551 0.065 Uiso 1 1 calc R . .
C422 C 0.9865(9) 0.5752(8) 0.5061(8) 0.079(2) Uiso 1 1 d D . .
H42C H 1.0060 0.6087 0.4705 0.118 Uiso 1 1 calc R . .
H42D H 0.9785 0.5285 0.4851 0.118 Uiso 1 1 calc R . .
H42E H 1.0308 0.5723 0.5429 0.118 Uiso 1 1 calc R . .
C431 C 0.9280(8) 0.5470(6) 0.6515(7) 0.0546(16) Uiso 1 1 d D . .
H43A H 0.8979 0.5229 0.6904 0.065 Uiso 1 1 calc R . .
H43B H 0.9764 0.5157 0.6363 0.065 Uiso 1 1 calc R . .
C432 C 0.9665(9) 0.6113(7) 0.6783(8) 0.079(2) Uiso 1 1 d D . .
H43C H 1.0065 0.5998 0.7165 0.118 Uiso 1 1 calc R . .
H43D H 0.9200 0.6425 0.6955 0.118 Uiso 1 1 calc R . .
H43E H 0.9989 0.6352 0.6412 0.118 Uiso 1 1 calc R . .
C441 C 0.8425(9) 0.4815(6) 0.5594(7) 0.0546(16) Uiso 1 1 d D . .
H44A H 0.8055 0.4898 0.5180 0.065 Uiso 1 1 calc R . .
H44B H 0.8978 0.4596 0.5433 0.065 Uiso 1 1 calc R . .
C442 C 0.7967(10) 0.4305(7) 0.6058(9) 0.079(2) Uiso 1 1 d D . .
H44C H 0.7857 0.3865 0.5804 0.118 Uiso 1 1 calc R . .
H44D H 0.7409 0.4508 0.6210 0.118 Uiso 1 1 calc R . .
H44E H 0.8334 0.4205 0.6464 0.118 Uiso 1 1 calc R . .

loop_
_atom_site_aniso_label
_atom_site_aniso_U_11
_atom_site_aniso_U_22
_atom_site_aniso_U_33
_atom_site_aniso_U_23
_atom_site_aniso_U_13
_atom_site_aniso_U_12
W1 0.01911(17) 0.02736(17) 0.02135(18) -0.0036(2) 0.00097(18) -0.00178(14)
W2 0.02100(17) 0.02475(16) 0.02490(19) 0.00095(19) 0.00442(18) -0.00120(14)
S1 0.0264(12) 0.0302(12) 0.0249(14) -0.0052(11) 0.0014(10) -0.0072(10)
S2 0.0251(12) 0.0290(12) 0.0256(13) -0.0042(10) -0.0011(10) -0.0039(9)
S11 0.0404(15) 0.0348(14) 0.0448(17) -0.0105(13) -0.0032(13) 0.0017(12)
S12 0.0275(14) 0.071(2) 0.051(2) 0.0037(17) -0.0108(13) -0.0078(14)
S13 0.0464(16) 0.0364(14) 0.0255(14) 0.0030(12) -0.0060(11) -0.0012(12)
S21 0.0244(12) 0.0390(13) 0.061(3) -0.0030(14) 0.0029(13) -0.0053(10)
S22 0.093(3) 0.062(2) 0.051(2) -0.0200(18) 0.0146(19) 0.018(2)
S23 0.0441(16) 0.0392(15) 0.0244(14) 0.0047(12) 0.0043(11) -0.0014(12)
O1 0.039(4) 0.041(4) 0.031(4) -0.002(4) -0.001(3) -0.001(3)
O2 0.023(4) 0.032(4) 0.040(4) -0.001(3) -0.001(3) 0.000(3)
N11 0.022(4) 0.025(4) 0.036(5) -0.016(4) -0.002(4) 0.005(3)
N12 0.012(4) 0.052(5) 0.038(5) -0.002(5) -0.003(4) 0.003(3)
N13 0.051(6) 0.017(4) 0.025(5) -0.006(4) -0.004(4) 0.000(4)
N21 0.033(5) 0.034(4) 0.036(6) 0.002(4) 0.007(4) -0.003(3)
N22 0.032(5) 0.031(5) 0.040(6) -0.011(4) 0.010(4) -0.003(4)
N23 0.029(4) 0.026(4) 0.026(5) 0.003(4) 0.005(4) -0.004(4)
C11 0.009(4) 0.051(7) 0.030(6) -0.002(5) -0.004(4) 0.007(4)
C12 0.037(6) 0.034(5) 0.020(5) -0.002(4) 0.001(4) 0.008(4)
C13 0.029(5) 0.027(5) 0.022(6) -0.012(5) -0.007(4) 0.002(4)
C21 0.036(6) 0.029(4) 0.036(8) 0.014(4) 0.000(4) 0.001(4)
C22 0.036(6) 0.031(6) 0.051(8) 0.007(6) 0.010(5) 0.008(5)
C23 0.024(5) 0.027(5) 0.030(6) -0.014(5) 0.003(4) 0.010(4)

loop_
_atom_type_symbol
_atom_type_description
_atom_type_scat_dispersion_real
_atom_type_scat_dispersion_imag
_atom_type_scat_source
C C 0.0033 0.0016 'International Tables Vol C Tables 4.2.6.8 and 6.1.1.4'
H H 0.0000 0.0000 'International Tables Vol C Tables 4.2.6.8 and 6.1.1.4'
N N 0.0061 0.0033 'International Tables Vol C Tables 4.2.6.8 and 6.1.1.4'
O O 0.0106 0.0060 'International Tables Vol C Tables 4.2.6.8 and 6.1.1.4'
S S 0.1246 0.1234 'International Tables Vol C Tables 4.2.6.8 and 6.1.1.4'
W W -0.8490 6.8722 'International Tables Vol C Tables 4.2.6.8 and 6.1.1.4'

loop_
_geom_angle_atom_site_label_1
_geom_angle_atom_site_label_2
_geom_angle_atom_site_label_3
_geom_angle
_geom_angle_site_symmetry_1
_geom_angle_site_symmetry_3
_geom_angle_publ_flag
O1 W1 N11 92.6(3) . . ?
O1 W1 N12 91.4(3) . . ?
N11 W1 N12 83.9(3) . . ?
O1 W1 N13 164.7(3) . . ?
N11 W1 N13 76.6(3) . . ?
N12 W1 N13 77.0(3) . . ?
O1 W1 S2 102.4(3) . . ?
N11 W1 S2 85.2(2) . . ?
N12 W1 S2 162.8(2) . . ?
N13 W1 S2 87.6(2) . . ?
O1 W1 S1 102.2(3) . . ?
N11 W1 S1 161.1(2) . . ?
N12 W1 S1 84.1(2) . . ?
N13 W1 S1 86.6(2) . . ?
S2 W1 S1 102.77(8) . . ?
O1 W1 W2 97.5(2) . . ?
N11 W1 W2 137.5(2) . . ?
N12 W1 W2 136.7(2) . . ?
N13 W1 W2 97.8(2) . . ?
S2 W1 W2 52.27(6) . . ?
S1 W1 W2 52.63(6) . . ?
O2 W2 N22 92.6(3) . . ?
O2 W2 N21 90.9(3) . . ?
N22 W2 N21 83.9(3) . . ?
O2 W2 N23 164.8(3) . . ?
N22 W2 N23 76.7(3) . . ?
N21 W2 N23 77.5(3) . . ?
O2 W2 S2 102.8(2) . . ?
N22 W2 S2 162.0(2) . . ?
N21 W2 S2 86.4(2) . . ?
N23 W2 S2 86.4(2) . . ?
O2 W2 S1 102.8(2) . . ?
N22 W2 S1 82.6(2) . . ?
N21 W2 S1 161.2(3) . . ?
N23 W2 S1 86.7(2) . . ?
S2 W2 S1 102.77(8) . . ?
O2 W2 W1 98.3(2) . . ?
N22 W2 W1 135.1(2) . . ?
N21 W2 W1 138.8(2) . . ?
N23 W2 W1 96.9(2) . . ?
S2 W2 W1 52.40(6) . . ?
S1 W2 W1 52.50(6) . . ?
W1 S1 W2 74.87(7) . . ?
W2 S2 W1 75.33(7) . . ?
C11 N11 W1 164.9(8) . . ?
C12 N12 W1 169.9(7) . . ?
C13 N13 W1 174.7(8) . . ?
C21 N21 W2 171.2(7) . . ?
C22 N22 W2 163.9(9) . . ?
C23 N23 W2 176.3(8) . . ?
N11 C11 S11 178.8(10) . . ?
N12 C12 S12 177.9(9) . . ?
N13 C13 S13 178.9(9) . . ?
N21 C21 S21 178.0(8) . . ?
N22 C22 S22 177.9(10) . . ?
N23 C23 S23 178.4(9) . . ?
C111 N1 C141 111.8(7) . . ?
C111 N1 C121 110.4(7) . . ?
C141 N1 C121 106.9(7) . . ?
C111 N1 C131 107.0(7) . . ?
C141 N1 C131 110.6(7) . . ?
C121 N1 C131 110.1(7) . . ?
C211 N2 C241 106.9(8) . . ?
C211 N2 C221 111.1(9) . . ?
C241 N2 C221 112.6(9) . . ?
C211 N2 C231 110.8(9) . . ?
C241 N2 C231 110.6(9) . . ?
C221 N2 C231 105.0(8) . . ?
C311 N3 C341 111.3(8) . . ?
C311 N3 C321 111.0(8) . . ?
C341 N3 C321 105.7(8) . . ?
C311 N3 C331 107.3(8) . . ?
C341 N3 C331 112.0(8) . . ?
C321 N3 C331 109.7(8) . . ?
N1 C111 C112 114.9(7) . . ?
N1 C111 H11A 108.5 . . ?
C112 C111 H11A 108.5 . . ?
N1 C111 H11B 108.5 . . ?
C112 C111 H11B 108.5 . . ?
H11A C111 H11B 107.5 . . ?
C111 C112 H11C 109.5 . . ?
C111 C112 H11D 109.5 . . ?
H11C C112 H11D 109.5 . . ?
C111 C112 H11E 109.5 . . ?
H11C C112 H11E 109.5 . . ?
H11D C112 H11E 109.5 . . ?
C122 C121 N1 114.0(8) . . ?
C122 C121 H12A 108.8 . . ?
N1 C121 H12A 108.8 . . ?
C122 C121 H12B 108.8 . . ?
N1 C121 H12B 108.8 . . ?
H12A C121 H12B 107.7 . . ?
C121 C122 H12C 109.5 . . ?
C121 C122 H12D 109.5 . . ?
H12C C122 H12D 109.5 . . ?
C121 C122 H12E 109.5 . . ?
H12C C122 H12E 109.5 . . ?
H12D C122 H12E 109.5 . . ?
C132 C131 N1 114.9(8) . . ?
C132 C131 H13A 108.6 . . ?
N1 C131 H13A 108.6 . . ?
C132 C131 H13B 108.6 . . ?
N1 C131 H13B 108.6 . . ?
H13A C131 H13B 107.5 . . ?
C131 C132 H13C 109.5 . . ?
C131 C132 H13D 109.5 . . ?
H13C C132 H13D 109.5 . . ?
C131 C132 H13E 109.5 . . ?
H13C C132 H13E 109.5 . . ?
H13D C132 H13E 109.5 . . ?
C142 C141 N1 116.8(8) . . ?
C142 C141 H14A 108.1 . . ?
N1 C141 H14A 108.1 . . ?
C142 C141 H14B 108.1 . . ?
N1 C141 H14B 108.1 . . ?
H14A C141 H14B 107.3 . . ?
C141 C142 H14C 109.5 . . ?
C141 C142 H14D 109.5 . . ?
H14C C142 H14D 109.5 . . ?
C141 C142 H14E 109.5 . . ?
H14C C142 H14E 109.5 . . ?
H14D C142 H14E 109.5 . . ?
N2 C211 C212 120.1(11) . . ?
N2 C211 H21A 107.3 . . ?
C212 C211 H21A 107.3 . . ?
N2 C211 H21B 107.3 . . ?
C212 C211 H21B 107.3 . . ?
H21A C211 H21B 106.9 . . ?
C211 C212 H21C 109.5 . . ?
C211 C212 H21D 109.5 . . ?
H21C C212 H21D 109.5 . . ?
C211 C212 H21E 109.5 . . ?
H21C C212 H21E 109.5 . . ?
H21D C212 H21E 109.5 . . ?
C222 C221 N2 115.3(10) . . ?
C222 C221 H22A 108.5 . . ?
N2 C221 H22A 108.5 . . ?
C222 C221 H22B 108.5 . . ?
N2 C221 H22B 108.5 . . ?
H22A C221 H22B 107.5 . . ?
C221 C222 H22C 109.5 . . ?
C221 C222 H22D 109.5 . . ?
H22C C222 H22D 109.5 . . ?
C221 C222 H22E 109.5 . . ?
H22C C222 H22E 109.5 . . ?
H22D C222 H22E 109.5 . . ?
C232 C231 N2 114.8(9) . . ?
C232 C231 H23A 108.6 . . ?
N2 C231 H23A 108.6 . . ?
C232 C231 H23B 108.6 . . ?
N2 C231 H23B 108.6 . . ?
H23A C231 H23B 107.5 . . ?
C231 C232 H23C 109.5 . . ?
C231 C232 H23D 109.5 . . ?
H23C C232 H23D 109.5 . . ?
C231 C232 H23E 109.5 . . ?
H23C C232 H23E 109.5 . . ?
H23D C232 H23E 109.5 . . ?
C242 C241 N2 114.6(10) . . ?
C242 C241 H24A 108.6 . . ?
N2 C241 H24A 108.6 . . ?
C242 C241 H24B 108.6 . . ?
N2 C241 H24B 108.6 . . ?
H24A C241 H24B 107.6 . . ?
C241 C242 H24C 109.5 . . ?
C241 C242 H24D 109.5 . . ?
H24C C242 H24D 109.5 . . ?
C241 C242 H24E 109.5 . . ?
H24C C242 H24E 109.5 . . ?
H24D C242 H24E 109.5 . . ?
N3 C311 C312 116.6(10) . . ?
N3 C311 H31A 108.1 . . ?
C312 C311 H31A 108.1 . . ?
N3 C311 H31B 108.1 . . ?
C312 C311 H31B 108.1 . . ?
H31A C311 H31B 107.3 . . ?
C311 C312 H31C 109.5 . . ?
C311 C312 H31D 109.5 . . ?
H31C C312 H31D 109.5 . . ?
C311 C312 H31E 109.5 . . ?
H31C C312 H31E 109.5 . . ?
H31D C312 H31E 109.5 . . ?
N3 C321 C322 114.8(9) . . ?
N3 C321 H32A 108.6 . . ?
C322 C321 H32A 108.6 . . ?
N3 C321 H32B 108.6 . . ?
C322 C321 H32B 108.6 . . ?
H32A C321 H32B 107.5 . . ?
C321 C322 H32C 109.5 . . ?
C321 C322 H32D 109.5 . . ?
H32C C322 H32D 109.5 . . ?
C321 C322 H32E 109.5 . . ?
H32C C322 H32E 109.5 . . ?
H32D C322 H32E 109.5 . . ?
C332 C331 N3 116.6(10) . . ?
C332 C331 H33A 108.1 . . ?
N3 C331 H33A 108.1 . . ?
C332 C331 H33B 108.1 . . ?
N3 C331 H33B 108.1 . . ?
H33A C331 H33B 107.3 . . ?
C331 C332 H33C 109.5 . . ?
C331 C332 H33D 109.5 . . ?
H33C C332 H33D 109.5 . . ?
C331 C332 H33E 109.5 . . ?
H33C C332 H33E 109.5 . . ?
H33D C332 H33E 109.5 . . ?
C342 C341 N3 115.2(9) . . ?
C342 C341 H34A 108.5 . . ?
N3 C341 H34A 108.5 . . ?
C342 C341 H34B 108.5 . . ?
N3 C341 H34B 108.5 . . ?
H34A C341 H34B 107.5 . . ?
C341 C342 H34C 109.5 . . ?
C341 C342 H34D 109.5 . . ?
H34C C342 H34D 109.5 . . ?
C341 C342 H34E 109.5 . . ?
H34C C342 H34E 109.5 . . ?
H34D C342 H34E 109.5 . . ?
C431 N4 C411 109.5(9) . . ?
C431 N4 C421 109.5(9) . . ?
C411 N4 C421 108.1(8) . . ?
C431 N4 C441 112.6(9) . . ?
C411 N4 C441 109.8(8) . . ?
C421 N4 C441 107.3(8) . . ?
C412 C411 N4 116.5(10) . . ?
C412 C411 H41A 108.2 . . ?
N4 C411 H41A 108.2 . . ?
C412 C411 H41B 108.2 . . ?
N4 C411 H41B 108.2 . . ?
H41A C411 H41B 107.3 . . ?
C411 C412 H41C 109.5 . . ?
C411 C412 H41D 109.5 . . ?
H41C C412 H41D 109.5 . . ?
C411 C412 H41E 109.5 . . ?
H41C C412 H41E 109.5 . . ?
H41D C412 H41E 109.5 . . ?
C422 C421 N4 116.0(10) . . ?
C422 C421 H42A 108.3 . . ?
N4 C421 H42A 108.3 . . ?
C422 C421 H42B 108.3 . . ?
N4 C421 H42B 108.3 . . ?
H42A C421 H42B 107.4 . . ?
C421 C422 H42C 109.5 . . ?
C421 C422 H42D 109.5 . . ?
H42C C422 H42D 109.5 . . ?
C421 C422 H42E 109.5 . . ?
H42C C422 H42E 109.5 . . ?
H42D C422 H42E 109.5 . . ?
C432 C431 N4 117.9(10) . . ?
C432 C431 H43A 107.8 . . ?
N4 C431 H43A 107.8 . . ?
C432 C431 H43B 107.8 . . ?
N4 C431 H43B 107.8 . . ?
H43A C431 H43B 107.2 . . ?
C431 C432 H43C 109.5 . . ?
C431 C432 H43D 109.5 . . ?
H43C C432 H43D 109.5 . . ?
C431 C432 H43E 109.5 . . ?
H43C C432 H43E 109.5 . . ?
H43D C432 H43E 109.5 . . ?
C442 C441 N4 115.3(10) . . ?
C442 C441 H44A 108.5 . . ?
N4 C441 H44A 108.5 . . ?
C442 C441 H44B 108.5 . . ?
N4 C441 H44B 108.5 . . ?
H44A C441 H44B 107.5 . . ?
C441 C442 H44C 109.5 . . ?
C441 C442 H44D 109.5 . . ?
H44C C442 H44D 109.5 . . ?
C441 C442 H44E 109.5 . . ?
H44C C442 H44E 109.5 . . ?
H44D C442 H44E 109.5 . . ?

loop_
_geom_bond_atom_site_label_1
_geom_bond_atom_site_label_2
_geom_bond_distance
_geom_bond_site_symmetry_2
_geom_bond_publ_flag
W1 O1 1.690(7) . ?
W1 N11 2.142(8) . ?
W1 N12 2.146(7) . ?
W1 N13 2.290(9) . ?
W1 S2 2.323(2) . ?
W1 S1 2.331(2) . ?
W1 W2 2.8369(5) . ?
W2 O2 1.699(7) . ?
W2 N22 2.140(9) . ?
W2 N21 2.145(8) . ?
W2 N23 2.280(8) . ?
W2 S2 2.319(2) . ?
W2 S1 2.335(2) . ?
S11 C11 1.630(11) . ?
S12 C12 1.610(10) . ?
S13 C13 1.637(11) . ?
S21 C21 1.606(10) . ?
S22 C22 1.622(13) . ?
S23 C23 1.639(11) . ?
N11 C11 1.144(12) . ?
N12 C12 1.172(12) . ?
N13 C13 1.156(13) . ?
N21 C21 1.184(11) . ?
N22 C22 1.155(13) . ?
N23 C23 1.159(12) . ?
N1 C111 1.503(13) . ?
N1 C141 1.515(12) . ?
N1 C121 1.519(13) . ?
N1 C131 1.532(13) . ?
N2 C211 1.483(14) . ?
N2 C241 1.501(14) . ?
N2 C221 1.519(14) . ?
N2 C231 1.532(15) . ?
N3 C311 1.487(14) . ?
N3 C341 1.508(13) . ?
N3 C321 1.514(12) . ?
N3 C331 1.526(13) . ?
C111 C112 1.503(14) . ?
C111 H11A 0.9900 . ?
C111 H11B 0.9900 . ?
C112 H11C 0.9800 . ?
C112 H11D 0.9800 . ?
C112 H11E 0.9800 . ?
C121 C122 1.495(14) . ?
C121 H12A 0.9900 . ?
C121 H12B 0.9900 . ?
C122 H12C 0.9800 . ?
C122 H12D 0.9800 . ?
C122 H12E 0.9800 . ?
C131 C132 1.494(16) . ?
C131 H13A 0.9900 . ?
C131 H13B 0.9900 . ?
C132 H13C 0.9800 . ?
C132 H13D 0.9800 . ?
C132 H13E 0.9800 . ?
C141 C142 1.500(14) . ?
C141 H14A 0.9900 . ?
C141 H14B 0.9900 . ?
C142 H14C 0.9800 . ?
C142 H14D 0.9800 . ?
C142 H14E 0.9800 . ?
C211 C212 1.500(18) . ?
C211 H21A 0.9900 . ?
C211 H21B 0.9900 . ?
C212 H21C 0.9800 . ?
C212 H21D 0.9800 . ?
C212 H21E 0.9800 . ?
C221 C222 1.498(16) . ?
C221 H22A 0.9900 . ?
C221 H22B 0.9900 . ?
C222 H22C 0.9800 . ?
C222 H22D 0.9800 . ?
C222 H22E 0.9800 . ?
C231 C232 1.518(17) . ?
C231 H23A 0.9900 . ?
C231 H23B 0.9900 . ?
C232 H23C 0.9800 . ?
C232 H23D 0.9800 . ?
C232 H23E 0.9800 . ?
C241 C242 1.501(18) . ?
C241 H24A 0.9900 . ?
C241 H24B 0.9900 . ?
C242 H24C 0.9800 . ?
C242 H24D 0.9800 . ?
C242 H24E 0.9800 . ?
C311 C312 1.495(16) . ?
C311 H31A 0.9900 . ?
C311 H31B 0.9900 . ?
C312 H31C 0.9800 . ?
C312 H31D 0.9800 . ?
C312 H31E 0.9800 . ?
C321 C322 1.539(16) . ?
C321 H32A 0.9900 . ?
C321 H32B 0.9900 . ?
C322 H32C 0.9800 . ?
C322 H32D 0.9800 . ?
C322 H32E 0.9800 . ?
C331 C332 1.466(16) . ?
C331 H33A 0.9900 . ?
C331 H33B 0.9900 . ?
C332 H33C 0.9800 . ?
C332 H33D 0.9800 . ?
C332 H33E 0.9800 . ?
C341 C342 1.507(16) . ?
C341 H34A 0.9900 . ?
C341 H34B 0.9900 . ?
C342 H34C 0.9800 . ?
C342 H34D 0.9800 . ?
C342 H34E 0.9800 . ?
N4 C431 1.503(12) . ?
N4 C411 1.516(12) . ?
N4 C421 1.518(12) . ?
N4 C441 1.534(12) . ?
C411 C412 1.484(13) . ?
C411 H41A 0.9900 . ?
C411 H41B 0.9900 . ?
C412 H41C 0.9800 . ?
C412 H41D 0.9800 . ?
C412 H41E 0.9800 . ?
C421 C422 1.470(13) . ?
C421 H42A 0.9900 . ?
C421 H42B 0.9900 . ?
C422 H42C 0.9800 . ?
C422 H42D 0.9800 . ?
C422 H42E 0.9800 . ?
C431 C432 1.446(13) . ?
C431 H43A 0.9900 . ?
C431 H43B 0.9900 . ?
C432 H43C 0.9800 . ?
C432 H43D 0.9800 . ?
C432 H43E 0.9800 . ?
C441 C442 1.489(14) . ?
C441 H44A 0.9900 . ?
C441 H44B 0.9900 . ?
C442 H44C 0.9800 . ?
C442 H44D 0.9800 . ?
C442 H44E 0.9800 . ?
